data_7223059
loop_
_publ_author_name
'Tomashenko, Olesya A.'
'Khlebnikov, Alexander F.'
'Mosiagin, Ivan P.'
'Novikov, Mikhail S.'
'Grachova, Elena Valeri'
'Shakirova, Julia R.'
'Tunik, Sergey P.'

_publ_section_title
;
 A new heterocyclic skeleton with highly tunable absorbtion/emission
 wavelength via H-bonding
;
_journal_name_full 'RSC Adv.'
_journal_paper_doi 10.1039/C5RA17755C
_journal_year 2015
_chemical_formula_moiety 'C22 H17 N2, C H4 O, I'
_chemical_formula_sum 'C23 H21 I N2 O'
_chemical_formula_weight 468.32
_space_group_crystal_system monoclinic
_space_group_IT_number 15
_space_group_name_Hall '-C 2yc'
_space_group_name_H-M_alt 'C 1 2/c 1'
_symmetry_space_group_name_Hall '-C 2yc'
_symmetry_space_group_name_H-M 'C 1 2/c 1'
_atom_sites_solution_hydrogens geom
_atom_sites_solution_primary iterative
_audit_creation_date 2015-06-16
_audit_creation_method
;
Olex2 1.2
(compiled 2015.01.26 svn.r3150 for OlexSys, GUI svn.r4998)
;
_audit_update_record
;
2015-06-16 deposited with the CCDC.
2015-10-27 downloaded from the CCDC.
;
_cell_angle_alpha 90
_cell_angle_beta 106.173(3)
_cell_angle_gamma 90
_cell_formula_units_Z 8
_cell_length_a 26.5184(9)
_cell_length_b 8.2523(2)
_cell_length_c 18.6675(5)
_cell_measurement_reflns_used 5040
_cell_measurement_temperature 100(2)
_cell_measurement_theta_max 28.7380
_cell_measurement_theta_min 3.1930
_cell_volume 3923.5(2)
_computing_cell_refinement
;
CrysAlisPro, Agilent Technologies,
Version 1.171.36.32 (release 02-08-2013 CrysAlis171 .NET)
(compiled Aug  2 2013,16:46:58)
;
_computing_data_collection
;
CrysAlisPro, Agilent Technologies,
Version 1.171.36.32 (release 02-08-2013 CrysAlis171 .NET)
(compiled Aug  2 2013,16:46:58)
;
_computing_data_reduction
;
CrysAlisPro, Agilent Technologies,
Version 1.171.36.32 (release 02-08-2013 CrysAlis171 .NET)
(compiled Aug  2 2013,16:46:58)
;
_computing_molecular_graphics 'Olex2 (Dolomanov et al., 2009)'
_computing_publication_material 'Olex2 (Dolomanov et al., 2009)'
_computing_structure_refinement 'ShelXL (Sheldrick, 2008)'
_computing_structure_solution
;
Superflip (Palatinus & Chapuis, 2007;Palatinus & van der Lee, 2008;
Palatinus et al., 2012)
;
_diffrn_ambient_temperature 100(2)
_diffrn_detector_area_resol_mean 16.2096
_diffrn_measured_fraction_theta_full 0.999
_diffrn_measured_fraction_theta_max 0.981
_diffrn_measurement_details
;
  1 omega  -22.00   24.00   1.0000   15.0000
omega____ theta____ kappa____ phi______ frames
    -      -17.8777  -99.0000 -150.0000 46

  2 omega  -13.00   12.00   1.0000   15.0000
omega____ theta____ kappa____ phi______ frames
    -      -17.8777  -99.0000   60.0000 25

  3 omega   70.00   95.00   1.0000   15.0000
omega____ theta____ kappa____ phi______ frames
    -       18.8152 -178.0000  -30.0000 25

  4 omega    3.00   91.00   1.0000   15.0000
omega____ theta____ kappa____ phi______ frames
    -       18.8152   38.0000 -150.0000 88

  5 omega    2.00   78.00   1.0000   15.0000
omega____ theta____ kappa____ phi______ frames
    -       18.8152    0.0000  150.0000 76

  6 omega  -45.00   -6.00   1.0000   15.0000
omega____ theta____ kappa____ phi______ frames
    -      -17.8777  -57.0000 -180.0000 39
;
_diffrn_measurement_device_type 'Xcalibur, Eos'
_diffrn_measurement_method '\w scans'
_diffrn_orient_matrix_UB_11 -0.0065936000
_diffrn_orient_matrix_UB_12 -0.0834292000
_diffrn_orient_matrix_UB_13 -0.0039649000
_diffrn_orient_matrix_UB_21 0.0269351000
_diffrn_orient_matrix_UB_22 -0.0205760000
_diffrn_orient_matrix_UB_23 0.0137792000
_diffrn_orient_matrix_UB_31 -0.0024624000
_diffrn_orient_matrix_UB_32 -0.0012685000
_diffrn_orient_matrix_UB_33 0.0368895000
_diffrn_radiation_monochromator graphite
_diffrn_radiation_type MoK\a
_diffrn_radiation_wavelength 0.71073
_diffrn_reflns_av_R_equivalents 0.0279
_diffrn_reflns_av_unetI/netI 0.0364
_diffrn_reflns_laue_measured_fraction_full 0.999
_diffrn_reflns_laue_measured_fraction_max 0.981
_diffrn_reflns_limit_h_max 32
_diffrn_reflns_limit_h_min -34
_diffrn_reflns_limit_k_max 9
_diffrn_reflns_limit_k_min -10
_diffrn_reflns_limit_l_max 21
_diffrn_reflns_limit_l_min -24
_diffrn_reflns_number 11477
_diffrn_reflns_point_group_measured_fraction_full 0.999
_diffrn_reflns_point_group_measured_fraction_max 0.981
_diffrn_reflns_theta_full 26.000
_diffrn_reflns_theta_max 27.500
_diffrn_reflns_theta_min 2.594
_diffrn_source 'Enhance (Mo) X-ray Source'
_exptl_absorpt_coefficient_mu 1.647
_exptl_absorpt_correction_T_max 1.00000
_exptl_absorpt_correction_T_min 0.99046
_exptl_absorpt_correction_type multi-scan
_exptl_absorpt_process_details
;
CrysAlisPro, Agilent Technologies,
Version 1.171.36.32 (release 02-08-2013 CrysAlis171 .NET)
(compiled Aug  2 2013,16:46:58)
Empirical absorption correction using spherical harmonics,
 implemented in SCALE3 ABSPACK scaling algorithm.
;
_exptl_crystal_density_diffrn 1.586
_exptl_crystal_F_000 1872
_exptl_crystal_size_max 0.24
_exptl_crystal_size_mid 0.18
_exptl_crystal_size_min 0.09
_refine_diff_density_max 0.486
_refine_diff_density_min -0.446
_refine_diff_density_rms 0.084
_refine_ls_extinction_method none
_refine_ls_goodness_of_fit_ref 1.046
_refine_ls_hydrogen_treatment constr
_refine_ls_matrix_type full
_refine_ls_number_parameters 247
_refine_ls_number_reflns 4420
_refine_ls_number_restraints 0
_refine_ls_restrained_S_all 1.046
_refine_ls_R_factor_all 0.0343
_refine_ls_R_factor_gt 0.0274
_refine_ls_shift/su_max 0.003
_refine_ls_shift/su_mean 0.000
_refine_ls_structure_factor_coef Fsqd
_refine_ls_weighting_details 'w=1/[\s^2^(Fo^2^)+(0.0193P)^2^+5.7602P] where P=(Fo^2^+2Fc^2^)/3'
_refine_ls_weighting_scheme calc
_refine_ls_wR_factor_gt 0.0565
_refine_ls_wR_factor_ref 0.0598
_reflns_Friedel_coverage 0.000
_reflns_number_gt 3831
_reflns_number_total 4420
_reflns_threshold_expression 'I > 2\s(I)'
_cod_data_source_file c5ra17755c2.cif
_cod_data_source_block ole_392
_cod_database_code 7223059
_shelxl_version_number 2014/6
_chemical_oxdiff_formula 'C22 H17 I N2'
_shelx_space_group_comment
;
The symmetry employed for this shelxl refinement is uniquely defined
by the following loop, which should always be used as a source of
symmetry information in preference to the above space-group names.
They are only intended as comments.
;
_reflns_odcompleteness_completeness 99.86
_reflns_odcompleteness_iscentric 1
_reflns_odcompleteness_theta 26.32
_olex2_refinement_description
;
1. Fixed Uiso
 At 1.2 times of:
  All C(H) groups
 At 1.5 times of:
  All C(H,H,H) groups, All O(H) groups
2.a Aromatic/amide H refined with riding coordinates:
 C1(H1), C2(H2), C3(H3), C4(H4), C7(H7), C8(H8), C9(H9), C10(H10), C14(H14),
 C18(H18), C19(H19), C20(H20), C21(H21), C22(H22)
2.b Idealised Me refined as rotating group:
 C13(H13A,H13B,H13C), C23(H23A,H23B,H23C)
2.c Idealised tetrahedral OH refined as rotating group:
 O1(H1A)
;
_olex2_submission_special_instructions 'No special instructions were received'

loop_
_space_group_symop_operation_xyz
'x, y, z'
'-x, y, -z+1/2'
'x+1/2, y+1/2, z'
'-x+1/2, y+1/2, -z+1/2'
'-x, -y, -z'
'x, -y, z-1/2'
'-x+1/2, -y+1/2, -z'
'x+1/2, -y+1/2, z-1/2'

loop_
_atom_site_label
_atom_site_type_symbol
_atom_site_fract_x
_atom_site_fract_y
_atom_site_fract_z
_atom_site_U_iso_or_equiv
_atom_site_adp_type
_atom_site_occupancy
_atom_site_site_symmetry_order
_atom_site_calc_flag
_atom_site_refinement_flags_posn
N1 N 0.67528(8) 0.1780(2) 0.39347(10) 0.0139(4) Uani 1 1 d .
N2 N 0.68977(8) -0.0449(3) 0.56061(10) 0.0165(4) Uani 1 1 d .
C1 C 0.63464(10) 0.2666(3) 0.34886(13) 0.0180(5) Uani 1 1 d .
H1 H 0.6022 0.2662 0.3590 0.022 Uiso 1 1 calc R
C2 C 0.64075(10) 0.3549(3) 0.29007(13) 0.0202(5) Uani 1 1 d .
H2 H 0.6129 0.4149 0.2606 0.024 Uiso 1 1 calc R
C3 C 0.68910(11) 0.3541(3) 0.27484(13) 0.0212(6) Uani 1 1 d .
H3 H 0.6939 0.4124 0.2346 0.025 Uiso 1 1 calc R
C4 C 0.72976(10) 0.2667(3) 0.31953(13) 0.0192(5) Uani 1 1 d .
H4 H 0.7621 0.2672 0.3092 0.023 Uiso 1 1 calc R
C5 C 0.72392(10) 0.1767(3) 0.38042(13) 0.0152(5) Uani 1 1 d .
C6 C 0.76665(9) 0.0868(3) 0.43010(12) 0.0150(5) Uani 1 1 d .
C7 C 0.81661(10) 0.0825(3) 0.41662(14) 0.0201(5) Uani 1 1 d .
H7 H 0.8220 0.1397 0.3765 0.024 Uiso 1 1 calc R
C8 C 0.85711(10) -0.0046(3) 0.46167(14) 0.0237(6) Uani 1 1 d .
H8 H 0.8895 -0.0071 0.4516 0.028 Uiso 1 1 calc R
C9 C 0.84988(10) -0.0894(3) 0.52259(14) 0.0224(6) Uani 1 1 d .
H9 H 0.8774 -0.1492 0.5527 0.027 Uiso 1 1 calc R
C10 C 0.80232(10) -0.0852(3) 0.53861(13) 0.0187(5) Uani 1 1 d .
H10 H 0.7982 -0.1413 0.5798 0.022 Uiso 1 1 calc R
C11 C 0.75984(9) 0.0030(3) 0.49330(12) 0.0143(5) Uani 1 1 d .
C12 C 0.70872(9) 0.0133(3) 0.50397(12) 0.0140(5) Uani 1 1 d .
C13 C 0.71636(10) -0.1421(3) 0.62577(13) 0.0200(5) Uani 1 1 d .
H13A H 0.7228 -0.2489 0.6100 0.030 Uiso 1 1 calc GR
H13B H 0.6946 -0.1492 0.6590 0.030 Uiso 1 1 calc GR
H13C H 0.7491 -0.0918 0.6511 0.030 Uiso 1 1 calc GR
C14 C 0.63758(9) -0.0089(3) 0.54427(12) 0.0177(5) Uani 1 1 d .
H14 H 0.6163 -0.0354 0.5746 0.021 Uiso 1 1 calc R
C15 C 0.62047(10) 0.0710(3) 0.47784(12) 0.0160(5) Uani 1 1 d .
C16 C 0.66664(9) 0.0888(3) 0.45322(12) 0.0146(5) Uani 1 1 d .
C17 C 0.56458(10) 0.1123(3) 0.44323(13) 0.0180(5) Uani 1 1 d .
C18 C 0.53797(11) 0.0522(4) 0.37302(14) 0.0281(6) Uani 1 1 d .
H18 H 0.5556 -0.0126 0.3470 0.034 Uiso 1 1 calc R
C19 C 0.48542(11) 0.0886(4) 0.34186(15) 0.0374(8) Uani 1 1 d .
H19 H 0.4679 0.0475 0.2952 0.045 Uiso 1 1 calc R
C20 C 0.45917(12) 0.1848(4) 0.37939(18) 0.0390(8) Uani 1 1 d .
H20 H 0.4242 0.2120 0.3576 0.047 Uiso 1 1 calc R
C21 C 0.48485(12) 0.2411(4) 0.44971(18) 0.0385(8) Uani 1 1 d .
H21 H 0.4667 0.3039 0.4757 0.046 Uiso 1 1 calc R
C22 C 0.53719(11) 0.2050(3) 0.48189(16) 0.0272(6) Uani 1 1 d .
H22 H 0.5540 0.2430 0.5294 0.033 Uiso 1 1 calc R
O1 O 0.43733(9) 0.5807(3) 0.35302(12) 0.0453(6) Uani 1 1 d .
H1A H 0.4179 0.6488 0.3274 0.068 Uiso 1 1 calc GR
C23 C 0.48889(17) 0.6051(6) 0.3487(2) 0.0702(13) Uani 1 1 d .
H23A H 0.4891 0.6048 0.2973 0.105 Uiso 1 1 calc GR
H23B H 0.5111 0.5197 0.3749 0.105 Uiso 1 1 calc GR
H23C H 0.5017 0.7074 0.3708 0.105 Uiso 1 1 calc GR
I1 I 0.65081(2) 0.15762(2) 0.76341(2) 0.02011(6) Uani 1 1 d .

loop_
_atom_site_aniso_label
_atom_site_aniso_U_11
_atom_site_aniso_U_22
_atom_site_aniso_U_33
_atom_site_aniso_U_23
_atom_site_aniso_U_13
_atom_site_aniso_U_12
N1 0.0166(11) 0.0113(10) 0.0122(9) -0.0006(8) 0.0014(8) -0.0013(8)
N2 0.0184(11) 0.0170(11) 0.0128(9) 0.0022(8) 0.0021(8) 0.0013(9)
C1 0.0182(13) 0.0152(13) 0.0171(11) -0.0008(10) -0.0009(10) -0.0016(10)
C2 0.0261(15) 0.0141(13) 0.0153(11) 0.0001(10) -0.0027(10) 0.0000(10)
C3 0.0335(16) 0.0161(14) 0.0140(11) -0.0006(10) 0.0063(11) -0.0076(11)
C4 0.0270(15) 0.0153(13) 0.0175(12) -0.0034(10) 0.0099(11) -0.0043(11)
C5 0.0187(13) 0.0111(12) 0.0156(11) -0.0055(9) 0.0044(10) -0.0022(9)
C6 0.0166(13) 0.0113(12) 0.0162(11) -0.0047(9) 0.0032(10) -0.0030(9)
C7 0.0192(14) 0.0165(13) 0.0253(13) -0.0052(11) 0.0075(11) -0.0052(10)
C8 0.0159(13) 0.0216(15) 0.0339(14) -0.0069(12) 0.0076(11) -0.0015(11)
C9 0.0163(14) 0.0173(14) 0.0276(13) -0.0044(11) -0.0040(11) 0.0016(10)
C10 0.0188(14) 0.0165(13) 0.0186(12) -0.0028(10) 0.0014(10) -0.0006(10)
C11 0.0139(12) 0.0111(12) 0.0155(11) -0.0052(9) 0.0000(9) -0.0015(9)
C12 0.0177(13) 0.0111(12) 0.0120(10) -0.0023(9) 0.0022(9) -0.0033(9)
C13 0.0252(14) 0.0183(14) 0.0142(11) 0.0039(10) 0.0020(10) 0.0004(11)
C14 0.0178(13) 0.0195(14) 0.0169(11) -0.0012(10) 0.0065(10) -0.0029(10)
C15 0.0184(13) 0.0134(13) 0.0158(11) -0.0014(9) 0.0042(10) -0.0012(10)
C16 0.0194(13) 0.0110(12) 0.0122(10) -0.0029(9) 0.0021(9) -0.0023(9)
C17 0.0136(13) 0.0192(13) 0.0207(12) 0.0043(10) 0.0041(10) -0.0014(10)
C18 0.0211(15) 0.0407(18) 0.0213(13) -0.0003(12) 0.0039(11) -0.0071(13)
C19 0.0225(16) 0.062(2) 0.0224(14) 0.0128(15) -0.0022(12) -0.0163(15)
C20 0.0155(15) 0.054(2) 0.0448(18) 0.0282(17) 0.0045(13) 0.0016(14)
C21 0.0244(17) 0.040(2) 0.054(2) 0.0087(16) 0.0165(15) 0.0093(14)
C22 0.0233(15) 0.0268(16) 0.0318(14) 0.0006(12) 0.0082(12) 0.0020(12)
O1 0.0504(16) 0.0339(14) 0.0428(13) 0.0051(11) -0.0017(11) 0.0042(11)
C23 0.067(3) 0.079(3) 0.072(3) 0.017(2) 0.031(2) -0.003(2)
I1 0.02035(10) 0.01853(10) 0.02008(9) 0.00204(7) 0.00335(7) -0.00343(7)

loop_
_atom_type_symbol
_atom_type_description
_atom_type_scat_dispersion_real
_atom_type_scat_dispersion_imag
_atom_type_scat_source
C C 0.0033 0.0016 'International Tables Vol C Tables 4.2.6.8 and 6.1.1.4'
H H 0.0000 0.0000 'International Tables Vol C Tables 4.2.6.8 and 6.1.1.4'
I I -0.4742 1.8119 'International Tables Vol C Tables 4.2.6.8 and 6.1.1.4'
N N 0.0061 0.0033 'International Tables Vol C Tables 4.2.6.8 and 6.1.1.4'
O O 0.0106 0.0060 'International Tables Vol C Tables 4.2.6.8 and 6.1.1.4'

loop_
_geom_angle_atom_site_label_1
_geom_angle_atom_site_label_2
_geom_angle_atom_site_label_3
_geom_angle
C1 N1 C5 120.8(2)
C1 N1 C16 119.0(2)
C5 N1 C16 120.2(2)
C12 N2 C13 129.4(2)
C14 N2 C12 108.46(19)
C14 N2 C13 121.9(2)
N1 C1 H1 119.2
C2 C1 N1 121.5(2)
C2 C1 H1 119.2
C1 C2 H2 120.5
C1 C2 C3 119.0(2)
C3 C2 H2 120.5
C2 C3 H3 120.2
C4 C3 C2 119.5(2)
C4 C3 H3 120.2
C3 C4 H4 119.1
C3 C4 C5 121.8(2)
C5 C4 H4 119.1
N1 C5 C4 117.3(2)
N1 C5 C6 119.6(2)
C4 C5 C6 123.1(2)
C7 C6 C5 120.1(2)
C7 C6 C11 118.5(2)
C11 C6 C5 121.4(2)
C6 C7 H7 119.4
C8 C7 C6 121.1(2)
C8 C7 H7 119.4
C7 C8 H8 119.9
C7 C8 C9 120.2(2)
C9 C8 H8 119.9
C8 C9 H9 119.7
C10 C9 C8 120.5(2)
C10 C9 H9 119.7
C9 C10 H10 119.6
C9 C10 C11 120.7(2)
C11 C10 H10 119.6
C6 C11 C12 115.6(2)
C10 C11 C6 119.0(2)
C10 C11 C12 125.4(2)
N2 C12 C11 130.6(2)
N2 C12 C16 106.5(2)
C16 C12 C11 122.9(2)
N2 C13 H13A 109.5
N2 C13 H13B 109.5
N2 C13 H13C 109.5
H13A C13 H13B 109.5
H13A C13 H13C 109.5
H13B C13 H13C 109.5
N2 C14 H14 124.2
N2 C14 C15 111.6(2)
C15 C14 H14 124.2
C14 C15 C16 104.1(2)
C14 C15 C17 123.1(2)
C16 C15 C17 132.7(2)
N1 C16 C15 130.7(2)
C12 C16 N1 119.8(2)
C12 C16 C15 109.3(2)
C18 C17 C15 120.7(2)
C22 C17 C15 120.3(2)
C22 C17 C18 118.9(2)
C17 C18 H18 119.9
C19 C18 C17 120.3(3)
C19 C18 H18 119.9
C18 C19 H19 119.8
C20 C19 C18 120.4(3)
C20 C19 H19 119.8
C19 C20 H20 120.2
C19 C20 C21 119.7(3)
C21 C20 H20 120.2
C20 C21 H21 119.7
C20 C21 C22 120.7(3)
C22 C21 H21 119.7
C17 C22 H22 120.0
C21 C22 C17 120.0(3)
C21 C22 H22 120.0
C23 O1 H1A 109.5
O1 C23 H23A 109.5
O1 C23 H23B 109.5
O1 C23 H23C 109.5
H23A C23 H23B 109.5
H23A C23 H23C 109.5
H23B C23 H23C 109.5

loop_
_geom_bond_atom_site_label_1
_geom_bond_atom_site_label_2
_geom_bond_distance
N1 C1 1.375(3)
N1 C5 1.378(3)
N1 C16 1.407(3)
N2 C12 1.377(3)
N2 C13 1.463(3)
N2 C14 1.364(3)
C1 H1 0.9300
C1 C2 1.364(3)
C2 H2 0.9300
C2 C3 1.389(4)
C3 H3 0.9300
C3 C4 1.370(4)
C4 H4 0.9300
C4 C5 1.402(3)
C5 C6 1.452(3)
C6 C7 1.416(3)
C6 C11 1.422(3)
C7 H7 0.9300
C7 C8 1.369(4)
C8 H8 0.9300
C8 C9 1.393(4)
C9 H9 0.9300
C9 C10 1.375(3)
C10 H10 0.9300
C10 C11 1.409(3)
C11 C12 1.427(3)
C12 C16 1.393(3)
C13 H13A 0.9600
C13 H13B 0.9600
C13 H13C 0.9600
C14 H14 0.9300
C14 C15 1.366(3)
C15 C16 1.430(3)
C15 C17 1.482(3)
C17 C18 1.395(4)
C17 C22 1.388(4)
C18 H18 0.9300
C18 C19 1.385(4)
C19 H19 0.9300
C19 C20 1.370(5)
C20 H20 0.9300
C20 C21 1.380(5)
C21 H21 0.9300
C21 C22 1.383(4)
C22 H22 0.9300
O1 H1A 0.8200
O1 C23 1.406(4)
C23 H23A 0.9600
C23 H23B 0.9600
C23 H23C 0.9600

loop_
_geom_torsion_atom_site_label_1
_geom_torsion_atom_site_label_2
_geom_torsion_atom_site_label_3
_geom_torsion_atom_site_label_4
_geom_torsion
N1 C1 C2 C3 0.5(4)
N1 C5 C6 C7 179.0(2)
N1 C5 C6 C11 -1.6(3)
N2 C12 C16 N1 172.2(2)
N2 C12 C16 C15 -2.2(3)
N2 C14 C15 C16 -1.8(3)
N2 C14 C15 C17 174.6(2)
C1 N1 C5 C4 -1.0(3)
C1 N1 C5 C6 177.7(2)
C1 N1 C16 C12 -172.8(2)
C1 N1 C16 C15 0.3(4)
C1 C2 C3 C4 -0.9(4)
C2 C3 C4 C5 0.4(4)
C3 C4 C5 N1 0.6(3)
C3 C4 C5 C6 -178.1(2)
C4 C5 C6 C7 -2.3(4)
C4 C5 C6 C11 177.0(2)
C5 N1 C1 C2 0.5(3)
C5 N1 C16 C12 6.9(3)
C5 N1 C16 C15 180.0(2)
C5 C6 C7 C8 -178.4(2)
C5 C6 C11 C10 178.6(2)
C5 C6 C11 C12 0.2(3)
C6 C7 C8 C9 -0.8(4)
C6 C11 C12 N2 -176.1(2)
C6 C11 C12 C16 5.0(3)
C7 C6 C11 C10 -2.1(3)
C7 C6 C11 C12 179.5(2)
C7 C8 C9 C10 -0.7(4)
C8 C9 C10 C11 0.8(4)
C9 C10 C11 C6 0.6(4)
C9 C10 C11 C12 178.9(2)
C10 C11 C12 N2 5.6(4)
C10 C11 C12 C16 -173.3(2)
C11 C6 C7 C8 2.2(4)
C11 C12 C16 N1 -8.7(3)
C11 C12 C16 C15 176.9(2)
C12 N2 C14 C15 0.5(3)
C13 N2 C12 C11 -3.0(4)
C13 N2 C12 C16 176.0(2)
C13 N2 C14 C15 -174.8(2)
C14 N2 C12 C11 -177.9(2)
C14 N2 C12 C16 1.1(3)
C14 C15 C16 N1 -171.1(2)
C14 C15 C16 C12 2.5(3)
C14 C15 C17 C18 -119.6(3)
C14 C15 C17 C22 57.2(4)
C15 C17 C18 C19 178.6(3)
C15 C17 C22 C21 -179.0(3)
C16 N1 C1 C2 -179.8(2)
C16 N1 C5 C4 179.4(2)
C16 N1 C5 C6 -1.9(3)
C16 C15 C17 C18 55.6(4)
C16 C15 C17 C22 -127.6(3)
C17 C15 C16 N1 13.0(4)
C17 C15 C16 C12 -173.4(3)
C17 C18 C19 C20 0.4(4)
C18 C17 C22 C21 -2.2(4)
C18 C19 C20 C21 -2.2(5)
C19 C20 C21 C22 1.7(5)
C20 C21 C22 C17 0.5(5)
C22 C17 C18 C19 1.7(4)
